data_4123937
loop_
_publ_author_name
'Long, J.R.'
'McCarty, L.S.'
'Holm, R.H.'

_publ_section_title
;
 A solid-state route to molecular clusters: access to the solution
 chemistry of (Re6 Q8)(2+) (Q = S, Se) core-containing clusters via
 dimensional reduction
;
_journal_name_full 'Journal of the American Chemical Society'
_journal_page_first 4603
_journal_page_last 4616
_journal_volume 118
_journal_year 1996
_chemical_formula_sum 'Cs I3 Re6 Se8'
_chemical_name_systematic 'Cs ((Re I)3 Re3 Se8)'
_space_group_IT_number 14
_symmetry_space_group_name_Hall '-P 2yn'
_symmetry_space_group_name_H-M 'P 1 21/n 1'
_cell_angle_alpha 90
_cell_angle_beta 96.77
_cell_angle_gamma 90
_cell_formula_units_Z 4
_cell_length_a 6.565
_cell_length_b 19.678
_cell_length_c 15.793
_cell_volume 2026.010
_citation_journal_id_ASTM JACSAT
_cod_data_source_file Long_JACSAT_1996_249.cif
_cod_data_source_block Cs1I3Re6Se8
_cod_original_cell_volume 2026.01
_cod_original_sg_symbol_Hall '-P 2ybc (x-z,y,z)'
_cod_original_formula_sum 'Cs1 I3 Re6 Se8'
_cod_database_code 4123937

loop_
_symmetry_equiv_pos_as_xyz
x,y,z
-x+1/2,y+1/2,-z+1/2
-x,-y,-z
x-1/2,-y-1/2,z-1/2

loop_
_atom_site_label
_atom_site_type_symbol
_atom_site_fract_x
_atom_site_fract_y
_atom_site_fract_z
_atom_site_occupancy
_atom_site_U_iso_or_equiv
I2 I-1 0.8231 0.4603 0.8844 1 0.0
Cs1 Cs+1 0.7819 0.0193 0.2479 1 0.0
Se3 Se-2 -0.0247 0.2025 0.179 1 0.0
Se5 Se-2 0.2948 0.3816 0.01 1 0.0
Re1 Re+3 0.7829 0.2418 0.0393 1 0.0
Re4 Re+3 -0.0711 0.2084 0.8976 1 0.0
Se2 Se-2 0.6203 0.2826 0.8896 1 0.0
Re6 Re+3 0.285 0.2622 -0.0415 1 0.0
Re5 Re+3 0.1177 0.1681 0.0437 1 0.0
Re3 Re+3 -0.0507 0.3362 -0.0468 1 0.0
I1 I-1 0.281 0.3663 0.2507 1 0.0
Se8 Se-2 0.447 0.2212 0.1082 1 0.0
Re2 Re+3 0.137 0.2957 0.1002 1 0.0
Se1 Se-2 0.8116 0.3629 0.0919 1 0.0
Se4 Se-2 0.7713 0.1216 -0.0132 1 0.0
Se7 Se-2 0.2569 0.1409 -0.0942 1 0.0
Se6 Se-2 0.0923 0.3008 0.8183 1 0.0
I3 I-1 0.2412 0.0438 0.1114 1 0.0
